data_2012463
loop_
_publ_author_name
'Zakaria, Choudhury M'
'Ferguson, George'
'Lough, Alan J.'
'Glidewell, Christopher'

_publ_section_title
;
 Hydrogen-bonded adducts of ferrocene-1,1'-diylbis(diphenylmethanol): a
 finite cyclic 1:1adduct with 2,2'-dipyridylamine
;
_journal_issue 1
_journal_name_full 'Acta Crystallographica Section C'
_journal_page_first m5
_journal_page_last m7
_journal_paper_doi 10.1107/S0108270101018844
_journal_volume 58
_journal_year 2002
_chemical_formula_moiety 'C36 H30 Fe O2, C10 H9 N3'
_chemical_formula_sum 'C46 H39 Fe N3 O2'
_chemical_formula_weight 721.65
_chemical_name_systematic
;
Ferrocene-1,1'-diylbis(diphenylmethanol)--2,2'-dipyridylamine (1/1)
;
_space_group_IT_number 14
_symmetry_cell_setting monoclinic
_symmetry_space_group_name_Hall '-P 2ybc'
_symmetry_space_group_name_H-M 'P 1 21/c 1'
_atom_sites_solution_hydrogens geom
_atom_sites_solution_primary direct
_atom_sites_solution_secondary difmap
_cell_angle_alpha 90.00
_cell_angle_beta 113.6410(7)
_cell_angle_gamma 90.00
_cell_formula_units_Z 4
_cell_length_a 13.35070(10)
_cell_length_b 16.8198(2)
_cell_length_c 17.6306(2)
_cell_measurement_reflns_used 8310
_cell_measurement_temperature 150(2)
_cell_measurement_theta_max 27.49
_cell_measurement_theta_min 2.69
_cell_volume 3626.80(7)
_computing_cell_refinement 'DENZO-SMN (Otwinowski & Minor, 1997)'
_computing_data_collection 'Kappa-CCD server software (Nonius, 1997)'
_computing_data_reduction 'DENZO-SMN (Otwinowski & Minor, 1997)'
_computing_molecular_graphics 'PLATON (Spek, 2001)'
_computing_publication_material 'SHELXL97 (Sheldrick, 1997) and PRPKAPPA (Ferguson, 1999)'
_computing_structure_refinement 'SHELXL97 (Sheldrick, 1997)'
_computing_structure_solution 'SHELXS97 (Sheldrick, 1997)'
_diffrn_ambient_temperature 150(2)
_diffrn_measured_fraction_theta_full .995
_diffrn_measured_fraction_theta_max .995
_diffrn_measurement_device_type Kappa-CCD
_diffrn_measurement_method '\f scans, and \w scans with \k offsets'
_diffrn_radiation_monochromator graphite
_diffrn_radiation_source 'fine-focus sealed X-ray tube'
_diffrn_radiation_type 'Mo K\a'
_diffrn_radiation_wavelength .71073
_diffrn_reflns_av_R_equivalents .039
_diffrn_reflns_av_sigmaI/netI .035
_diffrn_reflns_limit_h_max 17
_diffrn_reflns_limit_h_min 0
_diffrn_reflns_limit_k_max 0
_diffrn_reflns_limit_k_min -21
_diffrn_reflns_limit_l_max 20
_diffrn_reflns_limit_l_min -22
_diffrn_reflns_number 32220
_diffrn_reflns_theta_full 27.49
_diffrn_reflns_theta_max 27.49
_diffrn_reflns_theta_min 2.69
_diffrn_standards_decay_% negligible
_exptl_absorpt_coefficient_mu .460
_exptl_absorpt_correction_T_max .8744
_exptl_absorpt_correction_T_min .8557
_exptl_absorpt_correction_type multi-scan
_exptl_absorpt_process_details 'DENZO-SMN (Otwinowski & Minor, 1997)'
_exptl_crystal_colour colourless
_exptl_crystal_density_diffrn 1.322
_exptl_crystal_density_method 'not measured'
_exptl_crystal_description block
_exptl_crystal_F_000 1512
_exptl_crystal_size_max .35
_exptl_crystal_size_mid .32
_exptl_crystal_size_min .30
_refine_diff_density_max .340
_refine_diff_density_min -.360
_refine_ls_extinction_coef .0049(8)
_refine_ls_extinction_expression Fc^*^=kFc[1+0.001xFc^2^\l^3^/sin(2\q)]^-1/4^
_refine_ls_extinction_method SHELXL
_refine_ls_goodness_of_fit_ref 1.041
_refine_ls_hydrogen_treatment constr
_refine_ls_matrix_type full
_refine_ls_number_parameters 472
_refine_ls_number_reflns 8294
_refine_ls_number_restraints 0
_refine_ls_restrained_S_all 1.041
_refine_ls_R_factor_all .0446
_refine_ls_R_factor_gt .0363
_refine_ls_shift/su_max .001
_refine_ls_shift/su_mean .000
_refine_ls_structure_factor_coef Fsqd
_refine_ls_weighting_details 'w=1/[\s^2^(Fo^2^)+(0.0352P)^2^+2.0419P] where P=(Fo^2^+2Fc^2^)/3'
_refine_ls_weighting_scheme calc
_refine_ls_wR_factor_gt .0896
_refine_ls_wR_factor_ref .0948
_reflns_number_gt 7142
_reflns_number_total 8294
_reflns_threshold_expression I>2\s(I)
_cod_data_source_file sk1523.cif
_cod_data_source_block I
_cod_depositor_comments
;
The following automatic conversions were performed:

'_exptl_absorpt_correction_type' value 'Multi-scan' changed to
'multi-scan' according to
/home/saulius/struct/CIF-dictionaries/cif_core.dic dictionary named
'cif_core.dic' version 2.4.1 from 2010-06-29.

Automatic conversion script
Id: cif_fix_values 1715 2011-07-08 13:25:40Z adriana 
;
_cod_original_sg_symbol_H-M 'P 21/c'
_cod_database_code 2012463
_cod_database_fobs_code 2012463

loop_
_symmetry_equiv_pos_as_xyz
'x, y, z'
'-x, y+1/2, -z+1/2'
'-x, -y, -z'
'x, -y-1/2, z-1/2'

loop_
_atom_site_label
_atom_site_fract_x
_atom_site_fract_y
_atom_site_fract_z
_atom_site_U_iso_or_equiv
_atom_site_adp_type
_atom_site_calc_flag
_atom_site_refinement_flags
_atom_site_occupancy
_atom_site_disorder_assembly
_atom_site_disorder_group
_atom_site_type_symbol
Fe1 .045060(17) -.084402(12) .207326(12) .02114(8) Uani d . 1 . . Fe
O1 .23510(9) .07110(7) .28146(7) .0305(3) Uani d . 1 . . O
O2 .03877(8) .10551(7) .29356(6) .0249(2) Uani d . 1 . . O
C11 .18101(12) -.04398(9) .19363(9) .0228(3) Uani d . 1 . . C
C12 .08563(12) -.00649(9) .13432(9) .0246(3) Uani d . 1 . . C
C13 .01421(13) -.06650(10) .08470(9) .0284(3) Uani d . 1 . . C
C14 .06504(13) -.14147(10) .11203(10) .0293(3) Uani d . 1 . . C
C15 .16814(13) -.12796(9) .17914(10) .0263(3) Uani d . 1 . . C
C16 .27662(12) .00100(9) .25646(9) .0237(3) Uani d . 1 . . C
C41 .34308(13) -.05025(11) .33177(10) .0314(4) Uani d . 1 . . C
C42 .40371(15) -.11411(12) .32292(13) .0435(5) Uani d . 1 . . C
C43 .46390(18) -.16147(16) .39134(18) .0668(7) Uani d . 1 . . C
C44 .46474(19) -.1429(2) .46854(16) .0773(10) Uani d . 1 . . C
C45 .40805(18) -.0784(2) .47764(13) .0685(9) Uani d . 1 . . C
C46 .34689(15) -.03199(14) .40995(11) .0453(5) Uani d . 1 . . C
C31 .35319(12) .03387(9) .21811(10) .0260(3) Uani d . 1 . . C
C32 .33558(14) .02205(10) .13593(10) .0300(3) Uani d . 1 . . C
C33 .40530(16) .05694(11) .10404(12) .0376(4) Uani d . 1 . . C
C34 .49201(16) .10283(12) .15336(13) .0428(5) Uani d . 1 . . C
C35 .51188(16) .11328(13) .23608(14) .0472(5) Uani d . 1 . . C
C36 .44287(14) .07898(12) .26826(12) .0382(4) Uani d . 1 . . C
C24 .05373(13) -.14473(10) .31086(10) .0285(3) Uani d . 1 . . C
C23 -.04668(13) -.16119(10) .24317(10) .0296(3) Uani d . 1 . . C
C22 -.10340(13) -.08806(9) .21506(10) .0266(3) Uani d . 1 . . C
C21 -.03730(12) -.02520(9) .26575(9) .0222(3) Uani d . 1 . . C
C25 .05928(12) -.06139(9) .32545(9) .0244(3) Uani d . 1 . . C
C26 -.06313(12) .06269(9) .26519(9) .0216(3) Uani d . 1 . . C
C51 -.11991(12) .08036(9) .32396(9) .0229(3) Uani d . 1 . . C
C52 -.14965(13) .15837(9) .33107(9) .0261(3) Uani d . 1 . . C
C53 -.19582(14) .17801(10) .38667(10) .0300(3) Uani d . 1 . . C
C54 -.21276(15) .11995(11) .43577(11) .0349(4) Uani d . 1 . . C
C55 -.18580(17) .04228(11) .42799(12) .0411(4) Uani d . 1 . . C
C56 -.13967(15) .02203(10) .37220(11) .0343(4) Uani d . 1 . . C
C61 -.13319(12) .09287(9) .17821(9) .0231(3) Uani d . 1 . . C
C62 -.08970(14) .14282(9) .13628(10) .0276(3) Uani d . 1 . . C
C63 -.15347(15) .16938(10) .05656(10) .0352(4) Uani d . 1 . . C
C64 -.26197(16) .14683(12) .01843(11) .0408(4) Uani d . 1 . . C
C65 -.30682(15) .09836(12) .06025(11) .0391(4) Uani d . 1 . . C
C66 -.24306(13) .07165(10) .13974(10) .0303(3) Uani d . 1 . . C
N1 .26014(11) .21590(8) .39752(8) .0286(3) Uani d . 1 . . N
N2 .14606(11) .16261(8) .45231(8) .0298(3) Uani d . 1 . . N
C71 .21649(13) .22138(9) .45669(9) .0269(3) Uani d . 1 . . C
C73 .09999(14) .16259(11) .50760(10) .0332(4) Uani d . 1 . . C
C74 .12027(15) .21891(11) .56817(10) .0370(4) Uani d . 1 . . C
C75 .19201(16) .28001(12) .57154(11) .0396(4) Uani d . 1 . . C
C76 .24093(15) .28200(11) .51593(10) .0345(4) Uani d . 1 . . C
C81 .31651(12) .27194(9) .37130(10) .0260(3) Uani d . 1 . . C
N3 .35893(11) .33620(8) .41723(8) .0285(3) Uani d . 1 . . N
C83 .40947(13) .38892(10) .38696(11) .0310(3) Uani d . 1 . . C
C84 .42006(16) .38102(11) .31333(12) .0408(4) Uani d . 1 . . C
C85 .37664(19) .31289(13) .26699(14) .0524(6) Uani d . 1 . . C
C86 .32443(16) .25778(11) .29573(12) .0410(4) Uani d . 1 . . C
H1 .1723 .0617 .2795 .046 Uiso calc R 1 . . H
H2 .0617 .1129 .3449 .037 Uiso calc R 1 . . H
H12 .0722 .0491 .1289 .030 Uiso calc R 1 . . H
H13 -.0553 -.0580 .0410 .034 Uiso calc R 1 . . H
H14 .0356 -.1918 .0896 .035 Uiso calc R 1 . . H
H15 .2193 -.1677 .2090 .032 Uiso calc R 1 . . H
H42 .4043 -.1256 .2703 .052 Uiso calc R 1 . . H
H43 .5039 -.2059 .3852 .080 Uiso calc R 1 . . H
H44 .5048 -.1752 .5151 .093 Uiso calc R 1 . . H
H45 .4107 -.0653 .5308 .082 Uiso calc R 1 . . H
H46 .3074 .0124 .4169 .054 Uiso calc R 1 . . H
H32 .2760 -.0098 .1013 .036 Uiso calc R 1 . . H
H33 .3926 .0488 .0476 .045 Uiso calc R 1 . . H
H34 .5382 .1273 .1309 .051 Uiso calc R 1 . . H
H35 .5728 .1439 .2708 .057 Uiso calc R 1 . . H
H36 .4569 .0863 .3250 .046 Uiso calc R 1 . . H
H24 .1077 -.1827 .3411 .034 Uiso calc R 1 . . H
H23 -.0718 -.2122 .2205 .035 Uiso calc R 1 . . H
H22 -.1728 -.0820 .1705 .032 Uiso calc R 1 . . H
H25 .1174 -.0342 .3678 .029 Uiso calc R 1 . . H
H52 -.1383 .1987 .2976 .031 Uiso calc R 1 . . H
H53 -.2158 .2315 .3909 .036 Uiso calc R 1 . . H
H54 -.2428 .1336 .4746 .042 Uiso calc R 1 . . H
H55 -.1987 .0021 .4609 .049 Uiso calc R 1 . . H
H56 -.1217 -.0318 .3672 .041 Uiso calc R 1 . . H
H62 -.0155 .1591 .1624 .033 Uiso calc R 1 . . H
H63 -.1224 .2030 .0284 .042 Uiso calc R 1 . . H
H64 -.3055 .1645 -.0361 .049 Uiso calc R 1 . . H
H65 -.3815 .0833 .0345 .047 Uiso calc R 1 . . H
H66 -.2747 .0387 .1680 .036 Uiso calc R 1 . . H
H1A .2508 .1696 .3724 .034 Uiso calc R 1 . . H
H73 .0504 .1210 .5045 .040 Uiso calc R 1 . . H
H74 .0866 .2163 .6064 .044 Uiso calc R 1 . . H
H75 .2074 .3205 .6122 .048 Uiso calc R 1 . . H
H76 .2901 .3235 .5177 .041 Uiso calc R 1 . . H
H83 .4400 .4350 .4191 .037 Uiso calc R 1 . . H
H84 .4557 .4205 .2946 .049 Uiso calc R 1 . . H
H85 .3831 .3046 .2158 .063 Uiso calc R 1 . . H
H86 .2943 .2110 .2649 .049 Uiso calc R 1 . . H

loop_
_atom_site_aniso_label
_atom_site_aniso_U_11
_atom_site_aniso_U_22
_atom_site_aniso_U_33
_atom_site_aniso_U_12
_atom_site_aniso_U_13
_atom_site_aniso_U_23
Fe1 .02265(12) .01971(12) .02113(12) -.00083(8) .00885(8) -.00129(8)
O1 .0272(6) .0299(6) .0391(6) -.0069(5) .0183(5) -.0123(5)
O2 .0239(5) .0277(5) .0250(5) -.0070(4) .0119(4) -.0049(4)
C11 .0252(7) .0235(7) .0221(7) -.0002(6) .0120(6) -.0009(5)
C12 .0281(8) .0240(7) .0232(7) .0014(6) .0120(6) .0020(6)
C13 .0303(8) .0333(8) .0202(7) -.0010(6) .0087(6) -.0015(6)
C14 .0338(8) .0282(8) .0277(8) -.0029(6) .0143(6) -.0084(6)
C15 .0299(8) .0237(7) .0284(7) .0024(6) .0149(6) -.0021(6)
C16 .0230(7) .0244(7) .0246(7) -.0006(6) .0106(6) -.0016(6)
C41 .0222(7) .0409(9) .0287(8) -.0058(7) .0078(6) .0075(7)
C42 .0302(9) .0458(11) .0502(11) .0050(8) .0115(8) .0180(9)
C43 .0352(11) .0661(16) .0883(19) .0107(10) .0136(11) .0418(14)
C44 .0387(12) .118(2) .0594(15) -.0045(14) .0032(11) .0580(16)
C45 .0320(11) .130(3) .0335(10) -.0167(13) .0027(8) .0290(13)
C46 .0275(9) .0773(15) .0274(8) -.0144(9) .0071(7) .0068(9)
C31 .0232(7) .0270(8) .0300(8) .0030(6) .0130(6) .0054(6)
C32 .0334(8) .0278(8) .0337(8) .0077(6) .0185(7) .0056(6)
C33 .0464(10) .0357(9) .0431(10) .0155(8) .0310(8) .0141(8)
C34 .0376(10) .0408(10) .0631(13) .0095(8) .0340(9) .0188(9)
C35 .0317(9) .0529(12) .0587(12) -.0092(9) .0198(9) .0061(10)
C36 .0302(9) .0478(11) .0367(9) -.0087(8) .0135(7) .0022(8)
C24 .0338(8) .0249(8) .0301(8) .0019(6) .0161(7) .0063(6)
C23 .0324(8) .0235(7) .0377(9) -.0054(6) .0191(7) -.0015(6)
C22 .0229(7) .0261(8) .0313(8) -.0044(6) .0113(6) -.0034(6)
C21 .0235(7) .0223(7) .0229(7) -.0023(6) .0116(6) -.0014(5)
C25 .0263(7) .0272(7) .0211(7) -.0009(6) .0109(6) .0007(6)
C26 .0209(7) .0218(7) .0232(7) -.0031(5) .0101(5) -.0020(5)
C51 .0224(7) .0261(7) .0215(7) -.0024(6) .0100(6) -.0015(5)
C52 .0286(8) .0259(7) .0269(7) -.0019(6) .0143(6) -.0009(6)
C53 .0341(8) .0286(8) .0325(8) -.0011(7) .0188(7) -.0055(6)
C54 .0417(10) .0377(9) .0359(9) -.0035(7) .0265(8) -.0038(7)
C55 .0592(12) .0343(9) .0462(10) -.0002(8) .0382(10) .0064(8)
C56 .0472(10) .0259(8) .0405(9) .0009(7) .0287(8) .0027(7)
C61 .0261(7) .0221(7) .0229(7) .0026(6) .0116(6) -.0009(5)
C62 .0335(8) .0246(7) .0286(8) .0011(6) .0165(6) .0000(6)
C63 .0477(10) .0321(9) .0291(8) .0051(8) .0187(7) .0060(7)
C64 .0477(11) .0454(11) .0246(8) .0088(8) .0097(7) .0055(7)
C65 .0308(9) .0501(11) .0302(9) .0025(8) .0058(7) -.0016(8)
C66 .0276(8) .0370(9) .0262(8) -.0013(7) .0106(6) -.0003(6)
N1 .0333(7) .0235(6) .0290(7) -.0059(5) .0123(6) -.0049(5)
N2 .0314(7) .0297(7) .0248(6) -.0067(6) .0078(5) .0000(5)
C71 .0264(7) .0268(8) .0233(7) -.0024(6) .0055(6) .0009(6)
C73 .0339(9) .0355(9) .0277(8) -.0052(7) .0099(7) .0057(7)
C74 .0424(10) .0425(10) .0284(8) -.0031(8) .0165(7) .0020(7)
C75 .0505(11) .0394(10) .0287(8) -.0065(8) .0156(8) -.0065(7)
C76 .0407(9) .0328(9) .0293(8) -.0102(7) .0133(7) -.0057(7)
C81 .0222(7) .0243(7) .0293(8) -.0002(6) .0078(6) -.0004(6)
N3 .0262(6) .0269(7) .0297(7) -.0041(5) .0083(5) -.0026(5)
C83 .0258(8) .0271(8) .0372(9) -.0047(6) .0095(7) -.0036(7)
C84 .0451(10) .0384(10) .0456(10) -.0145(8) .0252(9) -.0064(8)
C85 .0691(14) .0536(12) .0514(12) -.0251(11) .0418(11) -.0174(10)
C86 .0513(11) .0364(10) .0428(10) -.0154(8) .0269(9) -.0146(8)

loop_
_atom_type_symbol
_atom_type_description
_atom_type_scat_dispersion_real
_atom_type_scat_dispersion_imag
_atom_type_scat_source
C C .0033 .0016 'International Tables Vol C Tables 4.2.6.8 and 6.1.1.4'
H H .0000 .0000 'International Tables Vol C Tables 4.2.6.8 and 6.1.1.4'
Fe Fe .3463 .8444 'International Tables Vol C Tables 4.2.6.8 and 6.1.1.4'
N N .0061 .0033 'International Tables Vol C Tables 4.2.6.8 and 6.1.1.4'
O O .0106 .0060 'International Tables Vol C Tables 4.2.6.8 and 6.1.1.4'

loop_
_geom_angle_atom_site_label_1
_geom_angle_atom_site_label_2
_geom_angle_atom_site_label_3
_geom_angle
_geom_angle_publ_flag
C16 O1 H1 109.5 no
C26 O2 H2 109.5 no
C12 C11 C15 107.23(13) no
C12 C11 C16 123.82(13) no
C15 C11 C16 128.91(13) no
C13 C12 C11 108.51(13) no
C13 C12 H12 125.7 no
C11 C12 H12 125.7 no
C14 C13 C12 108.05(14) no
C14 C13 H13 126.0 no
C12 C13 H13 126.0 no
C13 C14 C15 108.07(14) no
C13 C14 H14 126.0 no
C15 C14 H14 126.0 no
C14 C15 C11 108.14(14) no
C14 C15 H15 125.9 no
C11 C15 H15 125.9 no
O1 C16 C11 108.47(12) no
O1 C16 C41 110.75(13) no
C11 C16 C41 112.20(13) no
O1 C16 C31 104.18(12) no
C11 C16 C31 111.84(12) no
C41 C16 C31 109.11(12) no
C42 C41 C46 119.30(17) no
C42 C41 C16 119.86(15) no
C46 C41 C16 120.80(17) no
C41 C42 C43 120.1(2) no
C41 C42 H42 119.9 no
C43 C42 H42 119.9 no
C44 C43 C42 119.5(3) no
C44 C43 H43 120.3 no
C42 C43 H43 120.3 no
C45 C44 C43 120.3(2) no
C45 C44 H44 119.9 no
C43 C44 H44 119.9 no
C44 C45 C46 120.6(2) no
C44 C45 H45 119.7 no
C46 C45 H45 119.7 no
C45 C46 C41 120.2(2) no
C45 C46 H46 119.9 no
C41 C46 H46 119.9 no
C32 C31 C36 118.94(15) no
C32 C31 C16 122.98(14) no
C36 C31 C16 118.07(14) no
C31 C32 C33 120.01(17) no
C31 C32 H32 120.0 no
C33 C32 H32 120.0 no
C34 C33 C32 120.70(17) no
C34 C33 H33 119.6 no
C32 C33 H33 119.6 no
C33 C34 C35 119.68(16) no
C33 C34 H34 120.2 no
C35 C34 H34 120.2 no
C34 C35 C36 120.00(19) no
C34 C35 H35 120.0 no
C36 C35 H35 120.0 no
C35 C36 C31 120.64(18) no
C35 C36 H36 119.7 no
C31 C36 H36 119.7 no
C23 C24 C25 107.90(14) no
C23 C24 H24 126.0 no
C25 C24 H24 126.0 no
C24 C23 C22 108.37(14) no
C24 C23 H23 125.8 no
C22 C23 H23 125.8 no
C23 C22 C21 108.10(14) no
C23 C22 H22 125.9 no
C21 C22 H22 125.9 no
C25 C21 C22 106.97(13) no
C25 C21 C26 123.64(13) no
C22 C21 C26 129.19(13) no
C24 C25 C21 108.65(13) no
C24 C25 H25 125.7 no
C21 C25 H25 125.7 no
O2 C26 C21 107.72(12) no
O2 C26 C61 107.18(11) no
C21 C26 C61 112.10(12) no
O2 C26 C51 108.76(11) no
C21 C26 C51 110.85(12) no
C61 C26 C51 110.07(12) no
C52 C51 C56 118.63(14) no
C52 C51 C26 118.58(13) no
C56 C51 C26 122.75(14) no
C51 C52 C53 120.71(15) no
C51 C52 H52 119.6 no
C53 C52 H52 119.6 no
C54 C53 C52 120.23(15) no
C54 C53 H53 119.9 no
C52 C53 H53 119.9 no
C55 C54 C53 119.54(15) no
C55 C54 H54 120.2 no
C53 C54 H54 120.2 no
C54 C55 C56 120.57(16) no
C54 C55 H55 119.7 no
C56 C55 H55 119.7 no
C51 C56 C55 120.27(16) no
C51 C56 H56 119.9 no
C55 C56 H56 119.9 no
C62 C61 C66 118.59(14) no
C62 C61 C26 121.08(14) no
C66 C61 C26 120.32(13) no
C61 C62 C63 120.91(16) no
C61 C62 H62 119.5 no
C63 C62 H62 119.5 no
C64 C63 C62 119.98(16) no
C64 C63 H63 120.0 no
C62 C63 H63 120.0 no
C63 C64 C65 119.63(16) no
C63 C64 H64 120.2 no
C65 C64 H64 120.2 no
C64 C65 C66 120.38(17) no
C64 C65 H65 119.8 no
C66 C65 H65 119.8 no
C65 C66 C61 120.49(16) no
C65 C66 H66 119.8 no
C61 C66 H66 119.8 no
C71 N1 C81 130.49(14) no
C71 N1 H1A 114.8 no
C81 N1 H1A 114.8 no
C71 N2 C73 118.10(14) no
N2 C71 N1 113.76(14) no
N2 C71 C76 121.74(15) no
N1 C71 C76 124.49(15) no
N2 C73 C74 124.02(16) no
N2 C73 H73 118.0 no
C74 C73 H73 118.0 no
C73 C74 C75 117.50(16) no
C73 C74 H74 121.3 no
C75 C74 H74 121.3 no
C76 C75 C74 120.15(17) no
C76 C75 H75 119.9 no
C74 C75 H75 119.9 no
C75 C76 C71 118.48(16) no
C75 C76 H76 120.8 no
C71 C76 H76 120.8 no
N3 C81 N1 120.04(14) no
N3 C81 C86 122.73(15) no
N1 C81 C86 117.22(14) no
C81 N3 C83 116.83(14) no
N3 C83 C84 124.81(16) no
N3 C83 H83 117.6 no
C84 C83 H83 117.6 no
C83 C84 C85 117.39(17) no
C83 C84 H84 121.3 no
C85 C84 H84 121.3 no
C86 C85 C84 119.53(18) no
C86 C85 H85 120.2 no
C84 C85 H85 120.2 no
C85 C86 C81 118.69(17) no
C85 C86 H86 120.7 no
C81 C86 H86 120.7 no

loop_
_geom_bond_atom_site_label_1
_geom_bond_atom_site_label_2
_geom_bond_site_symmetry_2
_geom_bond_distance
_geom_bond_publ_flag
Fe1 C15 . 2.0344(15) no
Fe1 C11 . 2.0412(15) no
Fe1 C22 . 2.0415(15) no
Fe1 C21 . 2.0421(14) no
Fe1 C14 . 2.0433(15) no
Fe1 C23 . 2.0465(15) no
Fe1 C24 . 2.0508(15) no
Fe1 C25 . 2.0509(15) no
Fe1 C13 . 2.0544(15) no
Fe1 C12 . 2.0559(15) no
O1 C16 . 1.4449(18) no
O1 H1 . .84 no
O2 C26 . 1.4400(17) no
O2 H2 . .84 no
C11 C12 . 1.430(2) no
C11 C15 . 1.433(2) no
C11 C16 . 1.515(2) no
C12 C13 . 1.423(2) no
C12 H12 . .95 no
C13 C14 . 1.421(2) no
C13 H13 . .95 no
C14 C15 . 1.428(2) no
C14 H14 . .95 no
C15 H15 . .95 no
C16 C41 . 1.533(2) no
C16 C31 . 1.537(2) no
C41 C42 . 1.391(3) no
C41 C46 . 1.393(3) no
C42 C43 . 1.399(3) no
C42 H42 . .95 no
C43 C44 . 1.392(4) no
C43 H43 . .95 no
C44 C45 . 1.370(4) no
C44 H44 . .95 no
C45 C46 . 1.385(3) no
C45 H45 . .95 no
C46 H46 . .95 no
C31 C32 . 1.386(2) no
C31 C36 . 1.394(2) no
C32 C33 . 1.395(2) no
C32 H32 . .95 no
C33 C34 . 1.373(3) no
C33 H33 . .95 no
C34 C35 . 1.385(3) no
C34 H34 . .95 no
C35 C36 . 1.387(3) no
C35 H35 . .95 no
C36 H36 . .95 no
C24 C23 . 1.420(2) no
C24 C25 . 1.422(2) no
C24 H24 . .95 no
C23 C22 . 1.425(2) no
C23 H23 . .95 no
C22 C21 . 1.436(2) no
C22 H22 . .95 no
C21 C25 . 1.433(2) no
C21 C26 . 1.517(2) no
C25 H25 . .95 no
C26 C61 . 1.528(2) no
C26 C51 . 1.538(2) no
C51 C52 . 1.391(2) no
C51 C56 . 1.391(2) no
C52 C53 . 1.391(2) no
C52 H52 . .95 no
C53 C54 . 1.383(2) no
C53 H53 . .95 no
C54 C55 . 1.377(3) no
C54 H54 . .95 no
C55 C56 . 1.396(2) no
C55 H55 . .95 no
C56 H56 . .95 no
C61 C62 . 1.391(2) no
C61 C66 . 1.393(2) no
C62 C63 . 1.393(2) no
C62 H62 . .95 no
C63 C64 . 1.383(3) no
C63 H63 . .95 no
C64 C65 . 1.386(3) no
C64 H64 . .95 no
C65 C66 . 1.390(2) no
C65 H65 . .95 no
C66 H66 . .95 no
N1 C71 . 1.387(2) no
N1 C81 . 1.396(2) no
N1 H1A . .88 no
N2 C71 . 1.345(2) no
N2 C73 . 1.345(2) no
C71 C76 . 1.401(2) no
C73 C74 . 1.371(3) no
C73 H73 . .95 no
C74 C75 . 1.390(3) no
C74 H74 . .95 no
C75 C76 . 1.379(2) no
C75 H75 . .95 no
C76 H76 . .95 no
C81 N3 . 1.333(2) no
C81 C86 . 1.399(2) no
N3 C83 . 1.347(2) no
C83 C84 . 1.367(2) no
C83 H83 . .95 no
C84 C85 . 1.392(3) no
C84 H84 . .95 no
C85 C86 . 1.373(3) no
C85 H85 . .95 no
C86 H86 . .95 no

loop_
_geom_hbond_atom_site_label_D
_geom_hbond_atom_site_label_H
_geom_hbond_atom_site_label_A
_geom_hbond_distance_DH
_geom_hbond_distance_HA
_geom_hbond_distance_DA
_geom_hbond_angle_DHA
_geom_hbond_publ_flag
O1 H1 O2 .84 2.03 2.7748(15) 147 y
O2 H2 N2 .84 1.96 2.7556(17) 158 y
N1 H1A O1 .88 2.26 3.1116(17) 164 y
C76 H76 N3 .95 2.31 2.922(2) 122 y

loop_
_geom_torsion_atom_site_label_1
_geom_torsion_atom_site_label_2
_geom_torsion_atom_site_label_3
_geom_torsion_atom_site_label_4
_geom_torsion
_geom_torsion_publ_flag
C15 C11 C12 C13 .81(16) no
C16 C11 C12 C13 178.92(13) no
C11 C12 C13 C14 -.69(17) no
C12 C13 C14 C15 .30(18) no
C13 C14 C15 C11 .21(17) no
C12 C11 C15 C14 -.62(16) no
C16 C11 C15 C14 -178.60(14) no
C12 C11 C16 O1 34.27(18) no
C15 C11 C16 O1 -148.06(14) no
C12 C11 C16 C41 156.94(14) no
C15 C11 C16 C41 -25.4(2) no
C12 C11 C16 C31 -80.06(17) no
C15 C11 C16 C31 97.61(17) no
O1 C16 C41 C42 -170.43(15) no
C11 C16 C41 C42 68.20(19) no
C31 C16 C41 C42 -56.33(19) no
O1 C16 C41 C46 7.2(2) no
C11 C16 C41 C46 -114.20(17) no
C31 C16 C41 C46 121.28(16) no
C46 C41 C42 C43 2.8(3) no
C16 C41 C42 C43 -179.53(17) no
C41 C42 C43 C44 -1.6(3) no
C42 C43 C44 C45 -.7(4) no
C43 C44 C45 C46 1.7(4) no
C44 C45 C46 C41 -.5(3) no
C42 C41 C46 C45 -1.8(3) no
C16 C41 C46 C45 -179.41(17) no
O1 C16 C31 C32 -117.66(15) no
C11 C16 C31 C32 -.7(2) no
C41 C16 C31 C32 124.02(16) no
O1 C16 C31 C36 60.90(18) no
C11 C16 C31 C36 177.85(14) no
C41 C16 C31 C36 -57.41(19) no
C36 C31 C32 C33 -1.8(2) no
C16 C31 C32 C33 176.77(14) no
C31 C32 C33 C34 .3(2) no
C32 C33 C34 C35 1.4(3) no
C33 C34 C35 C36 -1.5(3) no
C34 C35 C36 C31 .0(3) no
C32 C31 C36 C35 1.6(3) no
C16 C31 C36 C35 -176.97(17) no
C25 C24 C23 C22 .48(18) no
C24 C23 C22 C21 .17(18) no
C23 C22 C21 C25 -.75(17) no
C23 C22 C21 C26 -175.70(14) no
C23 C24 C25 C21 -.95(17) no
C22 C21 C25 C24 1.05(16) no
C26 C21 C25 C24 176.35(13) no
C25 C21 C26 O2 33.94(18) no
C22 C21 C26 O2 -151.86(14) no
C25 C21 C26 C61 151.62(13) no
C22 C21 C26 C61 -34.2(2) no
C25 C21 C26 C51 -84.94(16) no
C22 C21 C26 C51 89.26(18) no
O2 C26 C51 C52 61.81(17) no
C21 C26 C51 C52 -179.93(13) no
C61 C26 C51 C52 -55.33(17) no
O2 C26 C51 C56 -116.13(16) no
C21 C26 C51 C56 2.1(2) no
C61 C26 C51 C56 126.73(16) no
C56 C51 C52 C53 1.5(2) no
C26 C51 C52 C53 -176.52(14) no
C51 C52 C53 C54 .0(2) no
C52 C53 C54 C55 -1.4(3) no
C53 C54 C55 C56 1.2(3) no
C52 C51 C56 C55 -1.7(3) no
C26 C51 C56 C55 176.29(16) no
C54 C55 C56 C51 .3(3) no
O2 C26 C61 C62 9.20(18) no
C21 C26 C61 C62 -108.80(15) no
C51 C26 C61 C62 127.32(14) no
O2 C26 C61 C66 -169.78(13) no
C21 C26 C61 C66 72.22(17) no
C51 C26 C61 C66 -51.66(18) no
C66 C61 C62 C63 -1.8(2) no
C26 C61 C62 C63 179.16(14) no
C61 C62 C63 C64 .8(3) no
C62 C63 C64 C65 .5(3) no
C63 C64 C65 C66 -.7(3) no
C64 C65 C66 C61 -.4(3) no
C62 C61 C66 C65 1.6(2) no
C26 C61 C66 C65 -179.36(15) no
C73 N2 C71 N1 179.57(14) no
C73 N2 C71 C76 -.9(2) no
C81 N1 C71 N2 165.27(15) y
C81 N1 C71 C76 -14.2(3) y
C71 N2 C73 C74 .1(3) no
N2 C73 C74 C75 .8(3) no
C73 C74 C75 C76 -.8(3) no
C74 C75 C76 C71 .0(3) no
N2 C71 C76 C75 .9(3) no
N1 C71 C76 C75 -179.67(16) no
C71 N1 C81 N3 16.4(2) y
C71 N1 C81 C86 -162.74(17) y
N1 C81 N3 C83 -178.12(14) no
C86 C81 N3 C83 1.0(2) no
C81 N3 C83 C84 .0(3) no
N3 C83 C84 C85 -.9(3) no
C83 C84 C85 C86 .9(3) no
C84 C85 C86 C81 .0(3) no
N3 C81 C86 C85 -1.0(3) no
N1 C81 C86 C85 178.16(19) no
